data_1530422
loop_
_publ_author_name
'Mikhailov, Yu.N.'
'Kanishcheva, A.S.'
'Kuznetsov, N.T.'
'Zemskova, L.A.'
'Mistryukov, V.E.'
'Solntsev, K.A.'

_publ_section_title
;
 A Preliminary determination of the crystal structures of uranyl complexes
 with neutral ligands and closoborate anions (U O2 (C O (N H2)2)5 (B10
 H10) (C O (N H2)2)2 and (U O2 (H2 O)5) (B12 H12) (H2 O)6
;
_journal_name_full 'Zhurnal Neorganicheskoi Khimii'
_journal_page_first 2343
_journal_page_last 2347
_journal_volume 27
_journal_year 1982
_chemical_formula_sum 'B12 H34 O13 U'
_chemical_name_systematic 'U O2 B12 H12 (H2 O)11'
_space_group_IT_number 8
_symmetry_space_group_name_Hall 'C -2y'
_symmetry_space_group_name_H-M 'C 1 m 1'
_cell_angle_alpha 90
_cell_angle_beta 117.76
_cell_angle_gamma 90
_cell_formula_units_Z 2
_cell_length_a 14.513
_cell_length_b 9.641
_cell_length_c 9.705
_cell_volume 1201.634
_citation_journal_id_ASTM ZNOKAQ
_cod_data_source_file Mikhailov_ZNOKAQ_1982_932.cif
_cod_data_source_block H34B12O13U1
_cod_original_formula_sum 'H34 B12 O13 U1'
_cod_database_code 1530422

loop_
_symmetry_equiv_pos_as_xyz
x,y,z
x,-y,z
x+1/2,y+1/2,z
x+1/2,-y+1/2,z

loop_
_atom_site_label
_atom_site_type_symbol
_atom_site_fract_x
_atom_site_fract_y
_atom_site_fract_z
_atom_site_occupancy
_atom_site_U_iso_or_equiv
B4 B 0.076 0.096 0.566 1 0.0
B3 B 0.923 -0.153 0.396 1 0.0
B8 B 0.954 0 0.719 1 0.0
O3 O-2 0.578 -0.151 0.239 1 0.0
B6 B 0.076 0 0.717 1 0.0
O2 O-2 0.389 0 0.155 1 0.0
O4 O-2 0.324 0 0.746 1 0.0
O7 O-2 0.186 0.17 0.137 1 0.0
B5 B 0.877 -0.082 0.576 1 0.0
B7 B 0.996 -0.147 0.645 1 0.0
O5 O-2 0.409 0.234 -0.068 1 0.0
B2 B 0.963 0 0.333 1 0.0
O6 O-2 0.245 0.348 0.892 1 0.0
B1 B 0.335 0.5 0.33 1 0.0
O8 O-2 0.336 0 0.471 1 0.0
U1 U+6 0.46355 0 0.0452 1 0.0
O9 O-2 0.072 0.5 0.585 1 0.0
O1 O-2 0.566 0 -0.012 1 0.0
